data_8107645
loop_
_publ_author_name
'Schalekamp, Henk'
'Hosten, Eric C.'
'Betz, Richard'

_publ_section_title
;
 Redetermination of the crystal structure of
 endo-2-carboxy-bicyclo[2.2.1]- heptane, C8H12O2
;
_journal_issue 1
_journal_name_full 'Zeitschrift f\"ur Kristallographie - New Crystal Structures'
_journal_page_first 33
_journal_page_last 34
_journal_paper_doi 10.1515/ncrs-2014-0235
_journal_volume 230
_journal_year 2015
_chemical_formula_sum 'C8 H12 O2'
_chemical_formula_weight 140.18
_chemical_name_common
;
endo-2-carboxy-bicyclo[2.2.1]-heptane
;
_space_group_IT_number 2
_space_group_name_Hall '-P 1'
_space_group_name_H-M_alt 'P -1'
_symmetry_cell_setting triclinic
_symmetry_Int_Tables_number 2
_symmetry_space_group_name_Hall '-P 1'
_symmetry_space_group_name_H-M 'P -1'
_cell_angle_alpha 101.219(2)
_cell_angle_beta 90.581(2)
_cell_angle_gamma 95.445(2)
_cell_formula_units_Z 2
_cell_length_a 5.8945(4)
_cell_length_b 6.0522(3)
_cell_length_c 10.7643(7)
_cell_volume 374.81(4)
_diffrn_ambient_temperature 200
_diffrn_radiation_probe x-ray
_diffrn_radiation_type MoK\a
_diffrn_radiation_wavelength 0.71073
_exptl_absorpt_coefficient_mu 0.088
_exptl_crystal_density_diffrn 1.242
_exptl_crystal_density_method 'Not Measured'
_exptl_crystal_F_000 152
_refine_ls_number_parameters 92
_refine_ls_number_reflns 1574
_refine_ls_R_factor_gt 0.0417
_refine_ls_wR_factor_gt 0.1105
_cod_data_source_file Z-2015-033.cif
_cod_data_source_block 1
_cod_database_code 8107645

loop_
_space_group_symop_id
_space_group_symop_operation_xyz
1 x,y,z
2 -x,-y,-z

loop_
_atom_site_aniso_label
_atom_site_aniso_U_11
_atom_site_aniso_U_22
_atom_site_aniso_U_33
_atom_site_aniso_U_23
_atom_site_aniso_U_13
_atom_site_aniso_U_12
O1 0.0312(5) 0.0485(6) 0.0444(5) 0.0291(4) -0.0055(4) -0.0042(4)
O2 0.0276(4) 0.0482(5) 0.0457(5) 0.0278(4) -0.0004(4) -0.0006(4)
C1 0.0310(6) 0.0284(5) 0.0268(5) 0.0100(4) -0.0014(4) -0.0028(4)
C2 0.0290(6) 0.0555(8) 0.0506(8) 0.0348(7) 0.0122(5) 0.0121(5)
C3 0.0990(10) 0.0340(7) 0.0474(8) 0.0166(6) 0.0339(9) 0.0262(8)
C4 0.0910(10) 0.0345(7) 0.0340(7) 0.0046(6) -0.0020(7) -0.0081(8)
C5 0.0404(7) 0.0283(6) 0.0305(6) 0.0133(4) -0.0029(5) 0.0000(5)
C6 0.0371(6) 0.0312(6) 0.0404(7) 0.0166(5) 0.0044(5) 0.0079(5)
C7 0.0362(7) 0.0539(8) 0.0454(7) 0.0300(6) 0.0067(6) 0.0005(6)
C8 0.0292(6) 0.0298(5) 0.0233(5) 0.0086(4) 0.0022(4) 0.0029(4)

loop_
_atom_site_label
_atom_site_type_symbol
_atom_site_thermal_displace_type
_atom_site_fract_x
_atom_site_fract_y
_atom_site_fract_z
_atom_site_occupancy
_atom_site_U_iso_or_equiv
_atom_site_calc_flag
_atom_site_refinement_flags
_atom_site_disorder_assembly
_atom_site_disorder_group
O1 O Uani 0.7820(2) 0.1571(2) 0.49401(9) 1.000 0.0392(3) . . . .
O2 O Uani 0.4429(2) 0.1700(2) 0.40478(9) 1.000 0.0383(3) . . . .
C1 C Uani 0.7630(2) 0.4182(2) 0.35970(10) 1.000 0.0285(3) . . . .
C2 C Uani 0.9419(2) 0.3238(3) 0.26570(10) 1.000 0.0411(4) . . . .
C3 C Uani 0.8251(3) 0.1285(2) 0.1667(2) 1.000 0.0575(5) . . . .
C4 C Uani 0.6729(3) 0.2468(2) 0.08750(10) 1.000 0.0544(5) . . . .
C5 C Uani 0.7236(2) 0.4968(2) 0.14960(10) 1.000 0.0323(4) . . . .
C6 C Uani 0.6108(2) 0.5328(2) 0.27850(10) 1.000 0.0346(4) . . . .
C7 C Uani 0.9742(2) 0.5126(3) 0.18820(10) 1.000 0.0426(4) . . . .
C8 C Uani 0.6433(2) 0.2380(2) 0.42070(10) 1.000 0.0270(3) . . . .
H1 H Uiso 0.84220 0.53780 0.42770 1.000 0.0340 . . . .
H1A H Uiso 0.71060 0.05230 0.52300 1.000 0.0590 . . . .
H2 H Uiso 1.08490 0.28940 0.30580 1.000 0.0490 . . . .
H3A H Uiso 0.73220 0.01940 0.20770 1.000 0.0690 . . . .
H3B H Uiso 0.93870 0.04760 0.11320 1.000 0.0690 . . . .
H4A H Uiso 0.71500 0.21920 -0.00260 1.000 0.0650 . . . .
H4B H Uiso 0.50970 0.19450 0.09320 1.000 0.0650 . . . .
H5 H Uiso 0.68610 0.60500 0.09480 1.000 0.0390 . . . .
H6A H Uiso 0.45230 0.46010 0.27140 1.000 0.0420 . . . .
H6B H Uiso 0.60990 0.69600 0.31500 1.000 0.0420 . . . .
H7A H Uiso 1.03000 0.66140 0.24060 1.000 0.0510 . . . .
H7B H Uiso 1.07340 0.47470 0.11500 1.000 0.0510 . . . .

loop_
_atom_type_symbol
_atom_type_description
_atom_type_scat_dispersion_real
_atom_type_scat_dispersion_imag
_atom_type_scat_source
C C 0.0033 0.0016 ' International Tables Vol C Tables 4.2.6.8 and 6.1.1.4'
H H 0.0000 0.0000 ' International Tables Vol C Tables 4.2.6.8 and 6.1.1.4'
O O 0.0106 0.0060 ' International Tables Vol C Tables 4.2.6.8 and 6.1.1.4'

loop_
_geom_angle_atom_site_label_1
_geom_angle_atom_site_label_2
_geom_angle_atom_site_label_3
_geom_angle
_geom_angle_site_symmetry_1
_geom_angle_site_symmetry_2
_geom_angle_site_symmetry_3
_geom_angle_publ_flag
C8 O1 H1A 109.00 . . . no
C2 C1 C6 103.02(9) . . . no
C6 C1 C8 115.99(10) . . . no
C2 C1 C8 112.07(11) . . . no
C1 C2 C7 100.47(12) . . . no
C3 C2 C7 101.13(10) . . . no
C1 C2 C3 108.83(11) . . . no
C2 C3 C4 103.75(11) . . . no
C3 C4 C5 102.71(11) . . . no
C4 C5 C6 107.67(10) . . . no
C6 C5 C7 101.68(9) . . . no
C4 C5 C7 102.49(12) . . . no
C1 C6 C5 103.35(9) . . . no
C2 C7 C5 94.49(10) . . . no
O1 C8 C1 112.42(11) . . . yes
O2 C8 C1 124.89(11) . . . yes
O1 C8 O2 122.68(12) . . . yes
C2 C1 H1 108.00 . . . no
C6 C1 H1 109.00 . . . no
C8 C1 H1 108.00 . . . no
C1 C2 H2 115.00 . . . no
C3 C2 H2 115.00 . . . no
C7 C2 H2 115.00 . . . no
C2 C3 H3A 111.00 . . . no
C2 C3 H3B 111.00 . . . no
C4 C3 H3A 111.00 . . . no
C4 C3 H3B 111.00 . . . no
H3A C3 H3B 109.00 . . . no
C3 C4 H4A 111.00 . . . no
C3 C4 H4B 111.00 . . . no
C5 C4 H4A 111.00 . . . no
C5 C4 H4B 111.00 . . . no
H4A C4 H4B 109.00 . . . no
C4 C5 H5 115.00 . . . no
C6 C5 H5 115.00 . . . no
C7 C5 H5 115.00 . . . no
C1 C6 H6A 111.00 . . . no
C1 C6 H6B 111.00 . . . no
C5 C6 H6A 111.00 . . . no
C5 C6 H6B 111.00 . . . no
H6A C6 H6B 109.00 . . . no
C2 C7 H7A 113.00 . . . no
C2 C7 H7B 113.00 . . . no
C5 C7 H7A 113.00 . . . no
C5 C7 H7B 113.00 . . . no
H7A C7 H7B 110.00 . . . no

loop_
_geom_bond_atom_site_label_1
_geom_bond_atom_site_label_2
_geom_bond_distance
_geom_bond_site_symmetry_1
_geom_bond_site_symmetry_2
_geom_bond_publ_flag
O1 C8 1.3207(16) . . yes
O2 C8 1.2126(17) . . yes
O1 H1A 0.8400 . . no
C1 C2 1.5406(16) . . no
C1 C6 1.5453(16) . . no
C1 C8 1.5035(17) . . no
C2 C7 1.540(2) . . no
C2 C3 1.532(2) . . no
C3 C4 1.545(2) . . no
C4 C5 1.5304(17) . . no
C5 C6 1.5308(15) . . no
C5 C7 1.5196(17) . . no
C1 H1 1.0000 . . no
C2 H2 1.0000 . . no
C3 H3A 0.9900 . . no
C3 H3B 0.9900 . . no
C4 H4A 0.9900 . . no
C4 H4B 0.9900 . . no
C5 H5 1.0000 . . no
C6 H6A 0.9900 . . no
C6 H6B 0.9900 . . no
C7 H7A 0.9900 . . no
C7 H7B 0.9900 . . no

loop_
_geom_hbond_atom_site_label_D
_geom_hbond_atom_site_label_H
_geom_hbond_atom_site_label_A
_geom_hbond_distance_DH
_geom_hbond_distance_HA
_geom_hbond_distance_DA
_geom_hbond_angle_DHA
_geom_hbond_site_symmetry_A
_geom_hbond_publ_flag
O1 H1A O2 0.8400 1.8500 2.6896(17) 177.00 2_656 yes
C2 H2 O2 1.0000 2.5800 3.5781(17) 176.00 1_655 yes
C6 H6A O2 0.9900 2.4700 2.9025(17) 106.00 . yes

loop_
_geom_torsion_atom_site_label_1
_geom_torsion_atom_site_label_2
_geom_torsion_atom_site_label_3
_geom_torsion_atom_site_label_4
_geom_torsion
_geom_torsion_site_symmetry_1
_geom_torsion_site_symmetry_2
_geom_torsion_site_symmetry_3
_geom_torsion_site_symmetry_4
_geom_torsion_publ_flag
C6 C1 C2 C3 -69.26(14) . . . . no
C6 C1 C2 C7 36.43(11) . . . . no
C8 C1 C2 C3 56.13(14) . . . . no
C8 C1 C2 C7 161.82(10) . . . . no
C2 C1 C6 C5 -1.56(12) . . . . no
C8 C1 C6 C5 -124.37(10) . . . . no
C2 C1 C8 O1 65.61(12) . . . . no
C2 C1 C8 O2 -113.61(13) . . . . no
C6 C1 C8 O1 -176.47(10) . . . . no
C6 C1 C8 O2 4.30(17) . . . . no
C1 C2 C3 C4 69.98(15) . . . . no
C7 C2 C3 C4 -35.26(14) . . . . no
C1 C2 C7 C5 -56.63(10) . . . . no
C3 C2 C7 C5 55.14(12) . . . . no
C2 C3 C4 C5 0.80(15) . . . . no
C3 C4 C5 C6 -72.12(14) . . . . no
C3 C4 C5 C7 34.62(13) . . . . no
C4 C5 C6 C1 72.81(12) . . . . no
C7 C5 C6 C1 -34.51(12) . . . . no
C4 C5 C7 C2 -55.27(10) . . . . no
C6 C5 C7 C2 56.03(11) . . . . no
